data_2214251
loop_
_publ_author_name
'Muhammad Hanif'
'Ghulam Qadeer'
'Lei Shi'
'Nasim Hasan Rama'

_publ_section_title
;
 (<i>E</i>)-<i>O</i>-Ethyl <i>N</i>-(3-methoxyphenyl)thiocarbamate
;
_journal_coeditor_code HK2259
_journal_issue 7
_journal_name_full 'Acta Crystallographica Section E'
_journal_page_first o3062
_journal_page_last o3062
_journal_paper_doi 10.1107/S1600536807025846
_journal_volume 63
_journal_year 2007
_chemical_formula_iupac 'C10 H13 N O2 S'
_chemical_formula_moiety 'C10 H13 N O2 S'
_chemical_formula_sum 'C10 H13 N O2 S'
_chemical_formula_weight 211.27
_chemical_melting_point 425(2)
_chemical_name_systematic
;
(E)-O-Ethyl N-(3-methoxyphenyl)thiocarbamate
;
_space_group_IT_number 14
_symmetry_cell_setting monoclinic
_symmetry_space_group_name_Hall '-P 2yn'
_symmetry_space_group_name_H-M 'P 1 21/n 1'
_atom_sites_solution_hydrogens geom
_atom_sites_solution_primary direct
_atom_sites_solution_secondary difmap
_audit_creation_method SHELXL-97
_cell_angle_alpha 90
_cell_angle_beta 107.75(3)
_cell_angle_gamma 90
_cell_formula_units_Z 4
_cell_length_a 14.931(3)
_cell_length_b 4.8660(10)
_cell_length_c 15.538(3)
_cell_measurement_reflns_used 1520
_cell_measurement_temperature 294(2)
_cell_measurement_theta_max 24.86
_cell_measurement_theta_min 2.69
_cell_volume 1075.2(4)
_computing_cell_refinement APEX2
_computing_data_collection 'APEX2 (Bruker, 2005)'
_computing_data_reduction APEX2
_computing_molecular_graphics 'SHELXTL (Bruker, 1999)'
_computing_publication_material
;
SHELXTL, PARST (Nardelli, 1995) and PLATON (Spek, 2003).
;
_computing_structure_refinement 'SHELXL97 (Sheldrick,1997)'
_computing_structure_solution 'SHELXS97 (Sheldrick,1997)'
_diffrn_ambient_temperature 294(2)
_diffrn_measured_fraction_theta_full 1.000
_diffrn_measured_fraction_theta_max 1.000
_diffrn_measurement_device_type 'Bruker APEX II'
_diffrn_measurement_method '\f and \w'
_diffrn_radiation_monochromator graphite
_diffrn_radiation_source 'fine-focus sealed tube'
_diffrn_radiation_type MoK\a
_diffrn_radiation_wavelength 0.71073
_diffrn_reflns_av_R_equivalents 0.0223
_diffrn_reflns_av_sigmaI/netI 0.0248
_diffrn_reflns_limit_h_max 18
_diffrn_reflns_limit_h_min 0
_diffrn_reflns_limit_k_max 5
_diffrn_reflns_limit_k_min 0
_diffrn_reflns_limit_l_max 18
_diffrn_reflns_limit_l_min -19
_diffrn_reflns_number 2170
_diffrn_reflns_theta_full 25.95
_diffrn_reflns_theta_max 25.95
_diffrn_reflns_theta_min 1.66
_diffrn_standards_decay_% 0
_diffrn_standards_interval_count 0
_diffrn_standards_number 0
_exptl_absorpt_coefficient_mu 0.275
_exptl_absorpt_correction_T_max 0.946
_exptl_absorpt_correction_T_min 0.879
_exptl_absorpt_correction_type multi-scan
_exptl_absorpt_process_details '(SADABS; Sheldrick, 1996)'
_exptl_crystal_colour colorless
_exptl_crystal_density_diffrn 1.305
_exptl_crystal_density_method 'not measured'
_exptl_crystal_description block
_exptl_crystal_F_000 448
_exptl_crystal_size_max 0.46
_exptl_crystal_size_mid 0.26
_exptl_crystal_size_min 0.20
_refine_diff_density_max 0.384
_refine_diff_density_min -0.458
_refine_ls_extinction_method none
_refine_ls_goodness_of_fit_ref 1.138
_refine_ls_hydrogen_treatment mixed
_refine_ls_matrix_type full
_refine_ls_number_parameters 133
_refine_ls_number_reflns 2089
_refine_ls_number_restraints 0
_refine_ls_restrained_S_all 1.138
_refine_ls_R_factor_all 0.0744
_refine_ls_R_factor_gt 0.0571
_refine_ls_shift/su_max 0.001
_refine_ls_shift/su_mean 0.000
_refine_ls_structure_factor_coef Fsqd
_refine_ls_weighting_details 'calc w=1/[\s^2^(Fo^2^)+(0.0832P)^2^+0.1652P] where P=(Fo^2^+2Fc^2^)/3'
_refine_ls_weighting_scheme calc
_refine_ls_wR_factor_gt 0.1316
_refine_ls_wR_factor_ref 0.1520
_reflns_number_gt 1596
_reflns_number_total 2089
_reflns_threshold_expression I>2\s(I)
_cod_data_source_file hk2259.cif
_cod_data_source_block I
_cod_original_sg_symbol_H-M 'P 21/n'
_cod_database_code 2214251

loop_
_symmetry_equiv_pos_as_xyz
'x, y, z'
'-x+1/2, y+1/2, -z+1/2'
'-x, -y, -z'
'x-1/2, -y-1/2, z-1/2'

loop_
_atom_site_type_symbol
_atom_site_label
_atom_site_fract_x
_atom_site_fract_y
_atom_site_fract_z
_atom_site_U_iso_or_equiv
_atom_site_adp_type
_atom_site_calc_flag
_atom_site_refinement_flags
_atom_site_occupancy
C C1 0.6768(2) 1.1857(7) 0.39864(18) 0.0726(8) Uani d . 1
H H1A 0.6188 1.2469 0.4067 0.109 Uiso calc R 1
H H1B 0.7273 1.3002 0.4333 0.109 Uiso calc R 1
H H1C 0.6885 0.9988 0.4187 0.109 Uiso calc R 1
C C2 0.67037(17) 1.2031(6) 0.30106(17) 0.0558(6) Uani d . 1
H H2A 0.6543 1.3885 0.2787 0.067 Uiso calc R 1
H H2B 0.7299 1.1531 0.2923 0.067 Uiso calc R 1
C C3 0.56958(16) 1.0016(5) 0.16453(15) 0.0472(6) Uani d . 1
C C4 0.44867(16) 0.6494(5) 0.17244(16) 0.0473(6) Uani d . 1
C C5 0.46054(18) 0.6384(5) 0.26386(17) 0.0557(6) Uani d . 1
H H5 0.5033 0.7549 0.3032 0.067 Uiso calc R 1
C C6 0.40873(18) 0.4539(5) 0.29714(18) 0.0548(6) Uani d . 1
C C7 0.34422(18) 0.2818(6) 0.2405(2) 0.0613(7) Uani d . 1
H H7 0.3093 0.1585 0.2630 0.074 Uiso calc R 1
C C8 0.3328(2) 0.2977(6) 0.1490(2) 0.0705(8) Uani d . 1
H H8 0.2888 0.1843 0.1096 0.085 Uiso calc R 1
C C9 0.38430(19) 0.4755(6) 0.11432(18) 0.0624(7) Uani d . 1
H H9 0.3762 0.4795 0.0526 0.075 Uiso calc R 1
C C10 0.3885(3) 0.2534(7) 0.4304(2) 0.0796(9) Uani d . 1
H H10A 0.3212 0.2683 0.4096 0.119 Uiso calc R 1
H H10B 0.4106 0.2764 0.4948 0.119 Uiso calc R 1
H H10C 0.4068 0.0757 0.4149 0.119 Uiso calc R 1
N N1 0.49870(15) 0.8261(4) 0.13049(15) 0.0520(5) Uani d . 1
O O1 0.59723(11) 1.0119(4) 0.25404(10) 0.0557(5) Uani d . 1
O O2 0.42811(17) 0.4596(5) 0.38897(14) 0.0848(7) Uani d . 1
S S1 0.61763(5) 1.18383(16) 0.09943(4) 0.0622(3) Uani d . 1
H H1 0.4762(19) 0.813(6) 0.072(2) 0.059(8) Uiso d . 1

loop_
_atom_site_aniso_label
_atom_site_aniso_U_11
_atom_site_aniso_U_22
_atom_site_aniso_U_33
_atom_site_aniso_U_12
_atom_site_aniso_U_13
_atom_site_aniso_U_23
C1 0.0718(17) 0.095(2) 0.0482(14) -0.0156(17) 0.0135(13) -0.0013(15)
C2 0.0533(13) 0.0623(16) 0.0503(13) -0.0124(12) 0.0134(11) 0.0039(12)
C3 0.0488(12) 0.0462(13) 0.0456(12) 0.0041(11) 0.0126(9) 0.0063(10)
C4 0.0500(12) 0.0399(13) 0.0509(12) 0.0040(10) 0.0136(10) 0.0069(10)
C5 0.0599(14) 0.0531(15) 0.0545(14) -0.0074(12) 0.0181(11) 0.0019(12)
C6 0.0584(14) 0.0501(14) 0.0593(14) 0.0019(12) 0.0230(12) 0.0057(12)
C7 0.0529(14) 0.0526(16) 0.0768(18) -0.0034(12) 0.0175(12) 0.0162(14)
C8 0.0651(17) 0.0644(19) 0.0716(18) -0.0197(14) 0.0052(14) 0.0072(15)
C9 0.0656(15) 0.0607(17) 0.0528(14) -0.0098(13) 0.0059(12) 0.0093(13)
C10 0.100(2) 0.078(2) 0.0716(19) -0.0127(18) 0.0423(17) 0.0170(16)
N1 0.0602(12) 0.0513(13) 0.0428(11) -0.0061(10) 0.0134(9) 0.0024(9)
O1 0.0588(10) 0.0622(11) 0.0434(9) -0.0128(8) 0.0116(7) 0.0052(8)
O2 0.1115(16) 0.0883(16) 0.0626(12) -0.0362(14) 0.0383(12) 0.0054(11)
S1 0.0624(4) 0.0757(5) 0.0499(4) -0.0128(3) 0.0190(3) 0.0094(3)

loop_
_atom_type_symbol
_atom_type_description
_atom_type_scat_dispersion_real
_atom_type_scat_dispersion_imag
_atom_type_scat_source
C C 0.0033 0.0016 'International Tables Vol C Tables 4.2.6.8 and 6.1.1.4'
H H 0.0000 0.0000 'International Tables Vol C Tables 4.2.6.8 and 6.1.1.4'
N N 0.0061 0.0033 'International Tables Vol C Tables 4.2.6.8 and 6.1.1.4'
O O 0.0106 0.0060 'International Tables Vol C Tables 4.2.6.8 and 6.1.1.4'
S S 0.1246 0.1234 'International Tables Vol C Tables 4.2.6.8 and 6.1.1.4'

loop_
_geom_angle_atom_site_label_1
_geom_angle_atom_site_label_2
_geom_angle_atom_site_label_3
_geom_angle
O1 C2 C1 106.3(2)
O1 C3 N1 113.3(2)
O1 C3 S1 124.31(18)
N1 C3 S1 122.42(18)
C5 C4 C9 119.5(2)
C5 C4 N1 125.2(2)
C9 C4 N1 115.3(2)
C4 C5 C6 120.0(2)
O2 C6 C7 124.4(2)
O2 C6 C5 114.3(2)
C7 C6 C5 121.2(2)
C6 C7 C8 117.9(2)
C9 C8 C7 122.1(3)
C8 C9 C4 119.3(3)
C3 N1 C4 131.9(2)
C6 N1 H1B 82.0
C3 O1 C2 119.90(18)
C6 O2 C10 118.4(2)

loop_
_geom_bond_atom_site_label_1
_geom_bond_atom_site_label_2
_geom_bond_distance
N1 H1 0.87(3)
C1 C2 1.492(4)
C1 H1A 0.9600
C1 H1B 0.9600
C1 H1C 0.9600
C2 O1 1.451(3)
C2 H2A 0.9600
C2 H2B 0.9600
C3 O1 1.326(3)
C3 N1 1.337(3)
C3 S1 1.663(2)
C4 C5 1.378(3)
C4 C9 1.388(4)
C4 N1 1.421(3)
C5 C6 1.384(3)
C5 H5 0.9300
C6 O2 1.367(3)
C6 C7 1.374(4)
C7 C8 1.381(4)
C7 H7 0.9300
C8 C9 1.372(4)
C8 H8 0.9300
C9 H9 0.9300
C10 O2 1.415(3)
C10 H10A 0.9600
C10 H10B 0.9600
C10 H10C 0.9600

loop_
_geom_hbond_atom_site_label_D
_geom_hbond_atom_site_label_H
_geom_hbond_atom_site_label_A
_geom_hbond_site_symmetry_A
_geom_hbond_distance_DH
_geom_hbond_distance_HA
_geom_hbond_distance_DA
_geom_hbond_angle_DHA
_geom_hbond_publ_flag
N1 H1 S1 3_675 0.87(3) 2.60(3) 3.464(2) 170.0(3) yes
C5 H5 O1 . 0.93 2.18 2.772(3) 120 yes

loop_
_cod_related_entry_id
_cod_related_entry_database
_cod_related_entry_code
1 ChemSpider 21124164
